data_4315159
loop_
_publ_author_name
'Fuyan Han'
'Jie Zhang'
'Weiyin Yi'
'Zhengxing Zhang'
'Jingyi Yu'
'Linhong Weng'
'Xigeng Zhou'

_publ_section_title
;
 \g-Deprotonation of Anionic Bis(trimethylsilyl)amidolanthanide Complexes
 with a Countered [(TpMe2)2Ln]+ Cation
;
_journal_name_full 'Inorganic Chemistry'
_journal_page_first 2793
_journal_page_last 2798
_journal_paper_doi 10.1021/ic902296d
_journal_volume 49
_journal_year 2010
_chemical_formula_sum 'C48 H97 B2 N15 Si6 Y2'
_chemical_formula_weight 1252.39
_chemical_name_systematic
; 
 ? 
;
_space_group_IT_number 2
_symmetry_cell_setting triclinic
_symmetry_space_group_name_Hall '-P 1'
_symmetry_space_group_name_H-M 'P -1'
_atom_sites_solution_hydrogens geom
_atom_sites_solution_primary direct
_atom_sites_solution_secondary difmap
_audit_creation_method SHELXL-97
_cell_angle_alpha 93.063(3)
_cell_angle_beta 95.874(3)
_cell_angle_gamma 102.463(3)
_cell_formula_units_Z 2
_cell_length_a 13.262(3)
_cell_length_b 14.478(3)
_cell_length_c 19.556(4)
_cell_measurement_reflns_used 3059
_cell_measurement_temperature 293(2)
_cell_measurement_theta_max 20.787
_cell_measurement_theta_min 2.198
_cell_volume 3636.1(13)
_computing_cell_refinement 'Bruker SMART'
_computing_data_collection 'Bruker SMART'
_computing_data_reduction 'Bruker SAINT'
_computing_molecular_graphics 'Bruker SHELXTL'
_computing_publication_material 'Bruker SHELXTL'
_computing_structure_refinement 'SHELXL-97 (Sheldrick, 1997)'
_computing_structure_solution 'SHELXS-97 (Sheldrick, 1990)'
_diffrn_ambient_temperature 293(2)
_diffrn_measured_fraction_theta_full 0.983
_diffrn_measured_fraction_theta_max 0.983
_diffrn_measurement_device_type 'CCD area detector'
_diffrn_measurement_method 'phi and omega scans'
_diffrn_radiation_monochromator graphite
_diffrn_radiation_source 'fine-focus sealed tube'
_diffrn_radiation_type MoK\a
_diffrn_radiation_wavelength 0.71073
_diffrn_reflns_av_R_equivalents 0.0000
_diffrn_reflns_av_sigmaI/netI 0.1036
_diffrn_reflns_limit_h_max 15
_diffrn_reflns_limit_h_min -15
_diffrn_reflns_limit_k_max 17
_diffrn_reflns_limit_k_min -17
_diffrn_reflns_limit_l_max 23
_diffrn_reflns_limit_l_min 0
_diffrn_reflns_number 12468
_diffrn_reflns_theta_full 24.90
_diffrn_reflns_theta_max 24.90
_diffrn_reflns_theta_min 1.05
_exptl_absorpt_coefficient_mu 1.726
_exptl_absorpt_correction_T_max 0.7273
_exptl_absorpt_correction_T_min 0.2850
_exptl_absorpt_correction_type multi-scan
_exptl_absorpt_process_details sadabs
_exptl_crystal_colour colorless
_exptl_crystal_density_diffrn 1.144
_exptl_crystal_density_method 'not measured'
_exptl_crystal_description prism
_exptl_crystal_F_000 1324
_exptl_crystal_size_max 0.97
_exptl_crystal_size_mid 0.46
_exptl_crystal_size_min 0.20
_refine_diff_density_max 1.488
_refine_diff_density_min -0.586
_refine_diff_density_rms 0.070
_refine_ls_extinction_method none
_refine_ls_goodness_of_fit_ref 1.028
_refine_ls_hydrogen_treatment mixed
_refine_ls_matrix_type full
_refine_ls_number_parameters 667
_refine_ls_number_reflns 12468
_refine_ls_number_restraints 38
_refine_ls_restrained_S_all 1.030
_refine_ls_R_factor_all 0.1276
_refine_ls_R_factor_gt 0.0600
_refine_ls_shift/su_max 0.000
_refine_ls_shift/su_mean 0.000
_refine_ls_structure_factor_coef Fsqd
_refine_ls_weighting_details 'calc w=1/[\s^2^(Fo^2^)+(0.0621P)^2^+0.0000P] where P=(Fo^2^+2Fc^2^)/3'
_refine_ls_weighting_scheme calc
_refine_ls_wR_factor_gt 0.1333
_refine_ls_wR_factor_ref 0.1475
_reflns_number_gt 6616
_reflns_number_total 12468
_reflns_threshold_expression >2sigma(I)
_cod_data_source_file ic902296d_si_001_2.cif
_cod_data_source_block hfyh00r92_0m
_cod_depositor_comments
;
The following automatic conversions were performed:

'_symmetry_cell_setting' value 'Triclinic' changed to 'triclinic'
according to the built-in table from CIF Core dictionary named
'cif_core.dic' version 2.4.1 from 2010-06-29.

Automatic conversion script
Id: cif_fix_values 1646 2011-03-28 12:23:43Z adriana 
;
_cod_original_cell_volume 3636.2(12)
_cod_database_code 4315159

loop_
_symmetry_equiv_pos_as_xyz
'x, y, z'
'-x, -y, -z'

loop_
_atom_site_label
_atom_site_type_symbol
_atom_site_fract_x
_atom_site_fract_y
_atom_site_fract_z
_atom_site_U_iso_or_equiv
_atom_site_adp_type
_atom_site_occupancy
_atom_site_symmetry_multiplicity
_atom_site_calc_flag
_atom_site_refinement_flags
_atom_site_disorder_assembly
_atom_site_disorder_group
Y1 Y 0.5000 1.0000 0.5000 0.0516(2) Uani 1 2 d S . .
Y3 Y 0.5000 1.0000 0.0000 0.0574(2) Uani 1 2 d S . .
Y2 Y 0.08112(4) 0.42273(4) 0.26659(2) 0.05339(17) Uani 1 1 d . . .
B1 B 0.7556(4) 1.0004(4) 0.4990(3) 0.0422(14) Uani 1 1 d D . .
H1B H 0.8375(17) 0.997(3) 0.4961(19) 0.051 Uiso 1 1 d D . .
B2 B 0.6488(5) 0.9235(5) 0.1277(3) 0.0524(16) Uani 1 1 d D . .
H2B H 0.702(3) 0.899(3) 0.1669(17) 0.063 Uiso 1 1 d D . .
N1 N 0.5834(3) 0.8844(3) 0.4561(2) 0.0539(11) Uani 1 1 d . . .
N2 N 0.6902(3) 0.9104(3) 0.45591(19) 0.0455(10) Uani 1 1 d . . .
N3 N 0.6343(3) 1.1025(3) 0.4517(2) 0.0498(11) Uani 1 1 d . . .
N4 N 0.7344(3) 1.0900(3) 0.46618(18) 0.0411(9) Uani 1 1 d . . .
N5 N 0.6359(3) 1.0152(3) 0.5917(2) 0.0533(11) Uani 1 1 d . . .
N6 N 0.7308(3) 1.0009(3) 0.57414(18) 0.0437(10) Uani 1 1 d . . .
N7 N 0.6684(3) 0.9716(3) 0.0049(2) 0.0642(13) Uani 1 1 d . . .
N8 N 0.7083(3) 0.9360(3) 0.06433(19) 0.0531(11) Uani 1 1 d . . .
N9 N 0.5651(4) 1.0656(3) 0.1138(2) 0.0633(12) Uani 1 1 d . . .
N10 N 0.6272(3) 1.0191(3) 0.15365(19) 0.0496(11) Uani 1 1 d . . .
N11 N 0.4696(3) 0.8580(3) 0.0573(2) 0.0597(12) Uani 1 1 d . . .
N12 N 0.5442(3) 0.8497(3) 0.11018(19) 0.0542(11) Uani 1 1 d . . .
N13 N 0.0841(3) 0.3411(3) 0.16737(18) 0.0533(11) Uani 1 1 d . . .
N14 N -0.0016(3) 0.5477(3) 0.2562(2) 0.0569(11) Uani 1 1 d . . .
N15 N 0.2264(3) 0.4386(3) 0.3428(2) 0.0615(12) Uani 1 1 d . . .
Si1 Si 0.01495(12) 0.23298(11) 0.18910(7) 0.0553(4) Uani 1 1 d . . .
Si2 Si 0.12258(15) 0.36974(13) 0.08995(8) 0.0830(6) Uani 1 1 d . . .
Si3 Si -0.13169(14) 0.52250(14) 0.23548(10) 0.0827(6) Uani 1 1 d . . .
Si4 Si 0.07323(14) 0.66015(12) 0.26949(9) 0.0718(5) Uani 1 1 d . . .
Si5 Si 0.19159(15) 0.43800(12) 0.42433(8) 0.0747(5) Uani 1 1 d . . .
Si6 Si 0.34281(14) 0.42041(14) 0.32231(10) 0.0853(6) Uani 1 1 d . . .
C1 C 0.4390(4) 0.7532(5) 0.4037(3) 0.095(2) Uani 1 1 d . . .
H1A H 0.3994 0.7868 0.4304 0.142 Uiso 1 1 calc R . .
H1C H 0.4309 0.6896 0.4173 0.142 Uiso 1 1 calc R . .
H1D H 0.4145 0.7518 0.3556 0.142 Uiso 1 1 calc R . .
C2 C 0.5514(4) 0.8026(4) 0.4160(3) 0.0578(14) Uani 1 1 d . . .
C3 C 0.6354(5) 0.7765(4) 0.3914(3) 0.0644(16) Uani 1 1 d . . .
H3 H 0.6345 0.7224 0.3633 0.077 Uiso 1 1 calc R . .
C4 C 0.7220(4) 0.8471(4) 0.4169(3) 0.0500(13) Uani 1 1 d . . .
C5 C 0.8324(4) 0.8556(4) 0.4031(3) 0.0776(18) Uani 1 1 d . . .
H5A H 0.8751 0.9120 0.4277 0.116 Uiso 1 1 calc R . .
H5B H 0.8368 0.8591 0.3546 0.116 Uiso 1 1 calc R . .
H5C H 0.8563 0.8012 0.4182 0.116 Uiso 1 1 calc R . .
C6 C 0.5499(5) 1.2232(5) 0.3992(3) 0.090(2) Uani 1 1 d . . .
H6A H 0.4880 1.1784 0.4067 0.135 Uiso 1 1 calc R . .
H6B H 0.5489 1.2327 0.3509 0.135 Uiso 1 1 calc R . .
H6C H 0.5530 1.2825 0.4247 0.135 Uiso 1 1 calc R . .
C7 C 0.6442(4) 1.1854(4) 0.4232(3) 0.0564(14) Uani 1 1 d . . .
C8 C 0.7466(4) 1.2250(4) 0.4188(2) 0.0595(15) Uani 1 1 d . . .
H8A H 0.7730 1.2818 0.4002 0.071 Uiso 1 1 calc R . .
C9 C 0.8019(4) 1.1648(4) 0.4469(2) 0.0482(13) Uani 1 1 d . . .
C10 C 0.9177(4) 1.1719(4) 0.4542(3) 0.0737(17) Uani 1 1 d . . .
H10A H 0.9517 1.2300 0.4371 0.111 Uiso 1 1 calc R . .
H10B H 0.9324 1.1191 0.4283 0.111 Uiso 1 1 calc R . .
H10C H 0.9427 1.1710 0.5020 0.111 Uiso 1 1 calc R . .
C11 C 0.5536(4) 1.0303(5) 0.6989(3) 0.086(2) Uani 1 1 d . . .
H11A H 0.5728 1.0289 0.7475 0.128 Uiso 1 1 calc R . .
H11B H 0.4936 0.9805 0.6840 0.128 Uiso 1 1 calc R . .
H11C H 0.5379 1.0905 0.6899 0.128 Uiso 1 1 calc R . .
C12 C 0.6421(4) 1.0163(4) 0.6605(3) 0.0549(14) Uani 1 1 d . . .
C13 C 0.7371(4) 1.0045(4) 0.6864(3) 0.0626(15) Uani 1 1 d . . .
H13A H 0.7607 1.0031 0.7327 0.075 Uiso 1 1 calc R . .
C14 C 0.7915(4) 0.9949(4) 0.6317(3) 0.0527(14) Uani 1 1 d . . .
C15 C 0.9006(4) 0.9793(5) 0.6314(3) 0.088(2) Uani 1 1 d . . .
H15A H 0.9168 0.9750 0.5848 0.132 Uiso 1 1 calc R . .
H15B H 0.9052 0.9214 0.6521 0.132 Uiso 1 1 calc R . .
H15C H 0.9491 1.0315 0.6572 0.132 Uiso 1 1 calc R . .
C16 C 0.7251(6) 1.0126(6) -0.1080(3) 0.117(3) Uani 1 1 d . . .
H16A H 0.6582 1.0281 -0.1140 0.175 Uiso 1 1 calc R . .
H16B H 0.7277 0.9634 -0.1423 0.175 Uiso 1 1 calc R . .
H16C H 0.7781 1.0679 -0.1128 0.175 Uiso 1 1 calc R . .
C17 C 0.7430(5) 0.9787(4) -0.0377(3) 0.0727(17) Uani 1 1 d . . .
C18 C 0.8274(5) 0.9516(4) -0.0074(3) 0.0744(18) Uani 1 1 d . . .
H18A H 0.8885 0.9507 -0.0266 0.089 Uiso 1 1 calc R . .
C19 C 0.8057(5) 0.9259(4) 0.0564(3) 0.0621(15) Uani 1 1 d . . .
C20 C 0.8697(5) 0.8866(5) 0.1109(3) 0.095(2) Uani 1 1 d . . .
H20A H 0.9354 0.8837 0.0954 0.142 Uiso 1 1 calc R . .
H20B H 0.8334 0.8241 0.1192 0.142 Uiso 1 1 calc R . .
H20C H 0.8810 0.9271 0.1527 0.142 Uiso 1 1 calc R . .
C21 C 0.5060(6) 1.2167(5) 0.1228(4) 0.121(3) Uani 1 1 d . . .
H21A H 0.5162 1.2709 0.1552 0.181 Uiso 1 1 calc R . .
H21B H 0.4333 1.1872 0.1143 0.181 Uiso 1 1 calc R . .
H21C H 0.5310 1.2364 0.0803 0.181 Uiso 1 1 calc R . .
C22 C 0.5649(5) 1.1470(5) 0.1516(3) 0.0740(17) Uani 1 1 d . . .
C23 C 0.6262(5) 1.1524(5) 0.2131(3) 0.0716(17) Uani 1 1 d . . .
H23A H 0.6393 1.2016 0.2476 0.086 Uiso 1 1 calc R . .
C24 C 0.6650(4) 1.0710(4) 0.2142(2) 0.0568(15) Uani 1 1 d . . .
C25 C 0.7342(4) 1.0415(4) 0.2689(2) 0.0770(18) Uani 1 1 d . . .
H25A H 0.7477 0.9814 0.2545 0.116 Uiso 1 1 calc R . .
H25B H 0.7013 1.0359 0.3105 0.116 Uiso 1 1 calc R . .
H25C H 0.7985 1.0882 0.2774 0.116 Uiso 1 1 calc R . .
C26 C 0.2950(5) 0.7691(5) 0.0070(3) 0.110(3) Uani 1 1 d . . .
H26A H 0.3023 0.8194 -0.0234 0.165 Uiso 1 1 calc R . .
H26B H 0.2348 0.7681 0.0305 0.165 Uiso 1 1 calc R . .
H26C H 0.2872 0.7095 -0.0193 0.165 Uiso 1 1 calc R . .
C27 C 0.3903(5) 0.7851(5) 0.0590(3) 0.0747(18) Uani 1 1 d . . .
C28 C 0.4098(5) 0.7314(5) 0.1113(3) 0.094(2) Uani 1 1 d . . .
H28A H 0.3658 0.6769 0.1232 0.113 Uiso 1 1 calc R . .
C29 C 0.5068(5) 0.7728(4) 0.1434(3) 0.0783(18) Uani 1 1 d . . .
C30 C 0.5676(6) 0.7431(5) 0.2044(3) 0.123(3) Uani 1 1 d . . .
H30A H 0.6332 0.7875 0.2151 0.184 Uiso 1 1 calc R . .
H30B H 0.5793 0.6811 0.1937 0.184 Uiso 1 1 calc R . .
H30C H 0.5291 0.7417 0.2435 0.184 Uiso 1 1 calc R . .
C31 C -0.0099(4) 0.2603(4) 0.2768(3) 0.0708(17) Uani 1 1 d . . .
H31A H 0.0244 0.2280 0.3112 0.085 Uiso 1 1 calc R . .
H31B H -0.0830 0.2533 0.2822 0.085 Uiso 1 1 calc R . .
C32 C 0.0895(5) 0.1377(4) 0.1814(3) 0.090(2) Uani 1 1 d . . .
H32A H 0.0476 0.0843 0.1529 0.135 Uiso 1 1 calc R . .
H32B H 0.1075 0.1182 0.2263 0.135 Uiso 1 1 calc R . .
H32C H 0.1518 0.1616 0.1609 0.135 Uiso 1 1 calc R . .
C33 C -0.1090(4) 0.1859(5) 0.1307(3) 0.089(2) Uani 1 1 d . . .
H33A H -0.1106 0.1226 0.1128 0.134 Uiso 1 1 calc R . .
H33B H -0.1127 0.2258 0.0932 0.134 Uiso 1 1 calc R . .
H33C H -0.1673 0.1854 0.1562 0.134 Uiso 1 1 calc R . .
C34 C 0.0254(7) 0.3259(8) 0.0153(3) 0.198(6) Uani 1 1 d U . .
H34A H 0.0027 0.2582 0.0148 0.297 Uiso 1 1 calc R . .
H34B H 0.0555 0.3419 -0.0263 0.297 Uiso 1 1 calc R . .
H34C H -0.0330 0.3546 0.0183 0.297 Uiso 1 1 calc R . .
C35 C 0.2343(7) 0.3144(6) 0.0688(4) 0.164(4) Uani 1 1 d U . .
H35A H 0.2915 0.3341 0.1045 0.246 Uiso 1 1 calc R . .
H35B H 0.2559 0.3345 0.0255 0.246 Uiso 1 1 calc R . .
H35C H 0.2118 0.2465 0.0656 0.246 Uiso 1 1 calc R . .
C36 C 0.1693(6) 0.4989(5) 0.0886(3) 0.116(3) Uani 1 1 d U . .
H36A H 0.2259 0.5211 0.1245 0.174 Uiso 1 1 calc R . .
H36B H 0.1137 0.5298 0.0961 0.174 Uiso 1 1 calc R . .
H36C H 0.1926 0.5132 0.0447 0.174 Uiso 1 1 calc R . .
C37 C -0.1983(7) 0.4140(8) 0.2697(8) 0.280(8) Uani 1 1 d U . .
H37A H -0.1605 0.3652 0.2631 0.420 Uiso 1 1 calc R . .
H37B H -0.2673 0.3937 0.2459 0.420 Uiso 1 1 calc R . .
H37C H -0.2021 0.4258 0.3180 0.420 Uiso 1 1 calc R . .
C38 C -0.1694(8) 0.5002(15) 0.1454(5) 0.385(13) Uani 1 1 d U . .
H38A H -0.1376 0.5538 0.1223 0.577 Uiso 1 1 calc R . .
H38B H -0.2436 0.4897 0.1363 0.577 Uiso 1 1 calc R . .
H38C H -0.1473 0.4449 0.1290 0.577 Uiso 1 1 calc R . .
C39 C -0.1984(7) 0.6107(8) 0.2604(9) 0.336(11) Uani 1 1 d U . .
H39A H -0.1672 0.6699 0.2434 0.504 Uiso 1 1 calc R . .
H39B H -0.1938 0.6179 0.3097 0.504 Uiso 1 1 calc R . .
H39C H -0.2701 0.5918 0.2414 0.504 Uiso 1 1 calc R . .
C40 C 0.0467(7) 0.7414(6) 0.2027(4) 0.170(4) Uani 1 1 d . . .
H40A H 0.0516 0.7131 0.1579 0.255 Uiso 1 1 calc R . .
H40B H 0.0968 0.8006 0.2113 0.255 Uiso 1 1 calc R . .
H40C H -0.0219 0.7522 0.2043 0.255 Uiso 1 1 calc R . .
C41 C 0.0650(7) 0.7201(5) 0.3555(4) 0.155(4) Uani 1 1 d . . .
H41A H -0.0058 0.7235 0.3592 0.233 Uiso 1 1 calc R . .
H41B H 0.1081 0.7831 0.3597 0.233 Uiso 1 1 calc R . .
H41C H 0.0884 0.6845 0.3915 0.233 Uiso 1 1 calc R . .
C42 C 0.2126(5) 0.6588(5) 0.2695(3) 0.099(2) Uani 1 1 d . . .
H42A H 0.2234 0.6314 0.2258 0.149 Uiso 1 1 calc R . .
H42B H 0.2330 0.6217 0.3055 0.149 Uiso 1 1 calc R . .
H42C H 0.2536 0.7225 0.2771 0.149 Uiso 1 1 calc R . .
C43 C 0.2638(6) 0.5441(5) 0.4839(3) 0.132(3) Uani 1 1 d . . .
H43A H 0.2877 0.5230 0.5271 0.198 Uiso 1 1 calc R . .
H43B H 0.2180 0.5857 0.4916 0.198 Uiso 1 1 calc R . .
H43C H 0.3223 0.5774 0.4632 0.198 Uiso 1 1 calc R . .
C44 C 0.0499(5) 0.4416(4) 0.4211(3) 0.093(2) Uani 1 1 d . . .
H44A H 0.0318 0.4468 0.4672 0.139 Uiso 1 1 calc R . .
H44B H 0.0081 0.3844 0.3970 0.139 Uiso 1 1 calc R . .
H44C H 0.0378 0.4953 0.3975 0.139 Uiso 1 1 calc R . .
C45 C 0.2061(6) 0.3290(5) 0.4686(4) 0.133(3) Uani 1 1 d . . .
H45A H 0.2408 0.3471 0.5144 0.200 Uiso 1 1 calc R . .
H45B H 0.2462 0.2947 0.4430 0.200 Uiso 1 1 calc R . .
H45C H 0.1386 0.2894 0.4709 0.200 Uiso 1 1 calc R . .
C46 C 0.4540(5) 0.4615(5) 0.3912(4) 0.136(3) Uani 1 1 d . . .
H46A H 0.4580 0.5265 0.4061 0.204 Uiso 1 1 calc R . .
H46B H 0.5175 0.4560 0.3734 0.204 Uiso 1 1 calc R . .
H46C H 0.4439 0.4230 0.4295 0.204 Uiso 1 1 calc R . .
C47 C 0.3368(6) 0.2946(5) 0.2966(4) 0.146(4) Uani 1 1 d . . .
H47A H 0.2818 0.2724 0.2597 0.220 Uiso 1 1 calc R . .
H47B H 0.3237 0.2575 0.3353 0.220 Uiso 1 1 calc R . .
H47C H 0.4018 0.2884 0.2815 0.220 Uiso 1 1 calc R . .
C48 C 0.3869(6) 0.4900(8) 0.2476(4) 0.163(4) Uani 1 1 d . . .
H48A H 0.3338 0.4741 0.2090 0.245 Uiso 1 1 calc R . .
H48B H 0.4497 0.4746 0.2350 0.245 Uiso 1 1 calc R . .
H48C H 0.3995 0.5567 0.2609 0.245 Uiso 1 1 calc R . .

loop_
_atom_site_aniso_label
_atom_site_aniso_U_11
_atom_site_aniso_U_22
_atom_site_aniso_U_33
_atom_site_aniso_U_23
_atom_site_aniso_U_13
_atom_site_aniso_U_12
Y1 0.0292(4) 0.0642(5) 0.0618(5) 0.0065(4) 0.0037(3) 0.0120(4)
Y3 0.0682(5) 0.0652(5) 0.0429(4) 0.0135(4) -0.0045(4) 0.0268(4)
Y2 0.0601(3) 0.0474(3) 0.0521(3) 0.0004(3) -0.0073(2) 0.0181(3)
B1 0.028(3) 0.043(4) 0.055(4) 0.006(3) 0.001(3) 0.007(3)
B2 0.063(4) 0.053(4) 0.038(3) 0.008(3) -0.005(3) 0.009(3)
N1 0.037(3) 0.051(3) 0.070(3) -0.002(2) 0.002(2) 0.006(2)
N2 0.042(3) 0.043(3) 0.054(2) 0.004(2) 0.009(2) 0.012(2)
N3 0.042(3) 0.050(3) 0.062(3) 0.019(2) 0.007(2) 0.017(2)
N4 0.033(2) 0.044(3) 0.048(2) 0.010(2) 0.0038(18) 0.010(2)
N5 0.039(3) 0.071(3) 0.052(3) 0.011(2) 0.008(2) 0.014(2)
N6 0.032(2) 0.050(3) 0.049(2) 0.011(2) 0.0053(19) 0.0060(19)
N7 0.065(3) 0.093(4) 0.046(3) 0.020(3) 0.013(2) 0.034(3)
N8 0.063(3) 0.053(3) 0.044(3) 0.006(2) -0.001(2) 0.017(2)
N9 0.084(3) 0.056(3) 0.053(3) 0.003(2) 0.004(2) 0.025(3)
N10 0.055(3) 0.050(3) 0.041(2) 0.006(2) 0.001(2) 0.007(2)
N11 0.055(3) 0.064(3) 0.056(3) 0.012(2) -0.016(2) 0.012(3)
N12 0.058(3) 0.051(3) 0.046(2) 0.012(2) -0.008(2) 0.001(2)
N13 0.059(3) 0.048(3) 0.048(2) 0.001(2) 0.002(2) 0.005(2)
N14 0.057(3) 0.049(3) 0.066(3) 0.003(2) -0.007(2) 0.019(2)
N15 0.068(3) 0.056(3) 0.057(3) 0.001(2) -0.017(2) 0.019(2)
Si1 0.0678(10) 0.0451(9) 0.0483(8) -0.0002(7) 0.0021(7) 0.0053(8)
Si2 0.1028(14) 0.0746(13) 0.0570(10) 0.0025(9) 0.0168(10) -0.0149(11)
Si3 0.0670(12) 0.0757(13) 0.1103(14) 0.0172(11) -0.0049(10) 0.0310(10)
Si4 0.0852(12) 0.0479(11) 0.0807(11) 0.0060(9) -0.0103(9) 0.0203(9)
Si5 0.1040(14) 0.0552(11) 0.0530(9) 0.0120(8) -0.0158(9) 0.0013(10)
Si6 0.0714(12) 0.0799(14) 0.1012(14) -0.0089(11) -0.0286(10) 0.0308(10)
C1 0.070(4) 0.078(5) 0.115(5) -0.028(4) -0.002(4) -0.015(4)
C2 0.054(4) 0.061(4) 0.055(3) 0.002(3) -0.002(3) 0.009(3)
C3 0.091(5) 0.051(4) 0.054(3) 0.000(3) 0.003(3) 0.026(4)
C4 0.054(3) 0.048(4) 0.052(3) 0.009(3) 0.004(3) 0.021(3)
C5 0.069(4) 0.080(5) 0.092(4) 0.000(4) 0.026(3) 0.030(3)
C6 0.093(5) 0.086(5) 0.108(5) 0.026(4) 0.011(4) 0.052(4)
C7 0.054(4) 0.060(4) 0.060(3) 0.006(3) 0.004(3) 0.024(3)
C8 0.075(4) 0.043(3) 0.058(3) 0.009(3) 0.011(3) 0.007(3)
C9 0.054(3) 0.043(3) 0.042(3) 0.000(3) 0.007(2) -0.001(3)
C10 0.043(3) 0.074(4) 0.097(4) 0.023(4) 0.011(3) -0.008(3)
C11 0.073(4) 0.125(6) 0.065(4) 0.009(4) 0.022(3) 0.028(4)
C12 0.050(3) 0.063(4) 0.051(3) 0.010(3) 0.009(3) 0.010(3)
C13 0.058(4) 0.077(4) 0.049(3) 0.010(3) -0.001(3) 0.007(3)
C14 0.040(3) 0.068(4) 0.053(3) 0.018(3) -0.001(3) 0.016(3)
C15 0.054(4) 0.144(6) 0.076(4) 0.036(4) -0.003(3) 0.042(4)
C16 0.141(6) 0.169(8) 0.070(4) 0.050(5) 0.044(4) 0.076(6)
C17 0.090(5) 0.085(5) 0.053(4) 0.012(3) 0.015(4) 0.034(4)
C18 0.061(4) 0.094(5) 0.072(4) -0.007(4) 0.013(3) 0.026(4)
C19 0.064(4) 0.059(4) 0.062(4) -0.005(3) -0.012(3) 0.022(3)
C20 0.075(4) 0.123(6) 0.093(5) 0.000(4) -0.012(4) 0.049(4)
C21 0.183(8) 0.081(5) 0.117(6) 0.007(5) 0.017(5) 0.073(6)
C22 0.093(5) 0.063(4) 0.070(4) 0.006(4) 0.020(4) 0.021(4)
C23 0.090(5) 0.063(4) 0.057(4) -0.007(3) 0.016(3) 0.004(4)
C24 0.059(3) 0.065(4) 0.039(3) 0.000(3) 0.011(3) -0.004(3)
C25 0.081(4) 0.099(5) 0.042(3) -0.004(3) -0.009(3) 0.010(4)
C26 0.076(5) 0.116(6) 0.114(5) 0.017(5) -0.029(4) -0.015(4)
C27 0.064(4) 0.075(5) 0.073(4) 0.009(4) -0.014(3) -0.002(4)
C28 0.096(5) 0.078(5) 0.090(5) 0.030(4) -0.008(4) -0.020(4)
C29 0.092(5) 0.062(4) 0.070(4) 0.024(3) -0.014(4) -0.003(4)
C30 0.143(7) 0.099(6) 0.105(5) 0.068(5) -0.030(5) -0.013(5)
C31 0.080(4) 0.069(4) 0.061(3) 0.001(3) 0.016(3) 0.009(3)
C32 0.121(5) 0.059(4) 0.096(5) 0.000(4) 0.015(4) 0.033(4)
C33 0.081(4) 0.085(5) 0.083(4) 0.013(4) -0.015(3) -0.013(4)
C34 0.205(9) 0.270(13) 0.048(4) 0.011(6) -0.004(5) -0.094(9)
C35 0.193(9) 0.130(8) 0.190(9) 0.002(7) 0.129(8) 0.034(7)
C36 0.168(7) 0.078(5) 0.093(5) 0.022(4) 0.033(5) -0.003(5)
C37 0.085(7) 0.189(12) 0.55(2) 0.180(14) -0.017(10) -0.022(7)
C38 0.108(8) 0.85(4) 0.125(8) 0.013(15) -0.056(7) -0.013(14)
C39 0.082(7) 0.180(12) 0.72(3) -0.160(16) -0.033(12) 0.051(7)
C40 0.175(8) 0.101(6) 0.202(9) 0.079(6) -0.087(7) -0.001(6)
C41 0.201(9) 0.082(6) 0.181(8) -0.054(6) 0.047(7) 0.031(6)
C42 0.097(5) 0.072(5) 0.115(5) 0.003(4) -0.007(4) -0.003(4)
C43 0.177(8) 0.105(6) 0.078(5) -0.022(4) 0.009(5) -0.037(6)
C44 0.148(6) 0.065(5) 0.071(4) 0.010(3) 0.036(4) 0.025(4)
C45 0.153(7) 0.105(6) 0.128(6) 0.069(5) -0.030(5) 0.008(5)
C46 0.097(5) 0.117(7) 0.175(8) -0.042(6) -0.062(5) 0.033(5)
C47 0.104(6) 0.132(7) 0.198(9) -0.068(6) -0.059(6) 0.071(5)
C48 0.124(7) 0.244(12) 0.161(8) 0.074(8) 0.063(6) 0.091(7)

loop_
_atom_type_symbol
_atom_type_description
_atom_type_scat_dispersion_real
_atom_type_scat_dispersion_imag
_atom_type_scat_source
C C 0.0033 0.0016 'International Tables Vol C Tables 4.2.6.8 and 6.1.1.4'
H H 0.0000 0.0000 'International Tables Vol C Tables 4.2.6.8 and 6.1.1.4'
N N 0.0061 0.0033 'International Tables Vol C Tables 4.2.6.8 and 6.1.1.4'
Si Si 0.0817 0.0704 'International Tables Vol C Tables 4.2.6.8 and 6.1.1.4'
Y Y -2.7962 3.5667 'International Tables Vol C Tables 4.2.6.8 and 6.1.1.4'
B B 0.0013 0.0007 'International Tables Vol C Tables 4.2.6.8 and 6.1.1.4'

loop_
_geom_angle_atom_site_label_1
_geom_angle_atom_site_label_2
_geom_angle_atom_site_label_3
_geom_angle
_geom_angle_site_symmetry_1
_geom_angle_site_symmetry_3
_geom_angle_publ_flag
N1 Y1 N1 179.999(1) 2_676 . ?
N1 Y1 N3 81.48(14) 2_676 2_676 ?
N1 Y1 N3 98.52(14) . 2_676 ?
N1 Y1 N3 98.52(14) 2_676 . ?
N1 Y1 N3 81.48(14) . . ?
N3 Y1 N3 179.999(1) 2_676 . ?
N1 Y1 N5 81.70(14) 2_676 2_676 ?
N1 Y1 N5 98.30(14) . 2_676 ?
N3 Y1 N5 80.84(13) 2_676 2_676 ?
N3 Y1 N5 99.16(13) . 2_676 ?
N1 Y1 N5 98.30(14) 2_676 . ?
N1 Y1 N5 81.70(14) . . ?
N3 Y1 N5 99.16(13) 2_676 . ?
N3 Y1 N5 80.84(13) . . ?
N5 Y1 N5 180.00(19) 2_676 . ?
N7 Y3 N7 180.0 . 2_675 ?
N7 Y3 N11 81.84(15) . . ?
N7 Y3 N11 98.16(15) 2_675 . ?
N7 Y3 N11 98.16(15) . 2_675 ?
N7 Y3 N11 81.84(15) 2_675 2_675 ?
N11 Y3 N11 180.000(1) . 2_675 ?
N7 Y3 N9 99.26(15) . 2_675 ?
N7 Y3 N9 80.74(15) 2_675 2_675 ?
N11 Y3 N9 98.56(15) . 2_675 ?
N11 Y3 N9 81.44(15) 2_675 2_675 ?
N7 Y3 N9 80.74(15) . . ?
N7 Y3 N9 99.26(15) 2_675 . ?
N11 Y3 N9 81.44(15) . . ?
N11 Y3 N9 98.56(15) 2_675 . ?
N9 Y3 N9 179.998(1) 2_675 . ?
N13 Y2 N15 114.56(15) . . ?
N13 Y2 N14 114.31(14) . . ?
N15 Y2 N14 119.99(14) . . ?
N13 Y2 C31 72.95(15) . . ?
N15 Y2 C31 102.57(17) . . ?
N14 Y2 C31 123.46(18) . . ?
N13 Y2 Si1 35.33(10) . . ?
N15 Y2 Si1 113.74(11) . . ?
N14 Y2 Si1 126.26(10) . . ?
C31 Y2 Si1 37.62(12) . . ?
N13 Y2 Si5 137.34(11) . . ?
N15 Y2 Si5 29.77(11) . . ?
N14 Y2 Si5 107.56(10) . . ?
C31 Y2 Si5 90.98(13) . . ?
Si1 Y2 Si5 118.94(5) . . ?
N6 B1 N4 110.4(4) . . ?
N6 B1 N2 110.8(4) . . ?
N4 B1 N2 109.8(4) . . ?
N6 B1 H1B 111(2) . . ?
N4 B1 H1B 110(2) . . ?
N2 B1 H1B 105(2) . . ?
N8 B2 N10 110.3(4) . . ?
N8 B2 N12 110.8(4) . . ?
N10 B2 N12 109.3(5) . . ?
N8 B2 H2B 105(2) . . ?
N10 B2 H2B 111(2) . . ?
N12 B2 H2B 111(2) . . ?
C2 N1 N2 106.2(4) . . ?
C2 N1 Y1 134.7(3) . . ?
N2 N1 Y1 117.3(3) . . ?
C4 N2 N1 110.0(4) . . ?
C4 N2 B1 128.9(4) . . ?
N1 N2 B1 121.1(4) . . ?
C7 N3 N4 105.4(4) . . ?
C7 N3 Y1 135.4(3) . . ?
N4 N3 Y1 117.6(3) . . ?
C9 N4 N3 109.3(4) . . ?
C9 N4 B1 129.5(4) . . ?
N3 N4 B1 121.2(4) . . ?
C12 N5 N6 106.2(4) . . ?
C12 N5 Y1 135.6(3) . . ?
N6 N5 Y1 116.6(3) . . ?
C14 N6 N5 108.8(4) . . ?
C14 N6 B1 129.5(4) . . ?
N5 N6 B1 121.6(4) . . ?
C17 N7 N8 105.4(4) . . ?
C17 N7 Y3 136.2(4) . . ?
N8 N7 Y3 118.3(3) . . ?
C19 N8 N7 108.5(4) . . ?
C19 N8 B2 129.7(5) . . ?
N7 N8 B2 121.5(4) . . ?
C22 N9 N10 105.9(4) . . ?
C22 N9 Y3 135.6(4) . . ?
N10 N9 Y3 118.2(3) . . ?
C24 N10 N9 110.0(4) . . ?
C24 N10 B2 128.2(5) . . ?
N9 N10 B2 121.7(4) . . ?
C27 N11 N12 106.2(4) . . ?
C27 N11 Y3 136.1(4) . . ?
N12 N11 Y3 116.9(3) . . ?
C29 N12 N11 108.6(4) . . ?
C29 N12 B2 128.5(4) . . ?
N11 N12 B2 122.9(4) . . ?
Si2 N13 Si1 128.0(2) . . ?
Si2 N13 Y2 134.8(2) . . ?
Si1 N13 Y2 96.70(17) . . ?
Si3 N14 Si4 123.8(3) . . ?
Si3 N14 Y2 118.4(2) . . ?
Si4 N14 Y2 117.8(2) . . ?
Si6 N15 Si5 123.9(2) . . ?
Si6 N15 Y2 125.0(2) . . ?
Si5 N15 Y2 108.8(2) . . ?
N13 Si1 C31 102.6(2) . . ?
N13 Si1 C32 112.0(3) . . ?
C31 Si1 C32 113.6(3) . . ?
N13 Si1 C33 113.2(2) . . ?
C31 Si1 C33 111.6(3) . . ?
C32 Si1 C33 104.1(3) . . ?
N13 Si1 Y2 47.96(13) . . ?
C31 Si1 Y2 54.64(17) . . ?
C32 Si1 Y2 128.7(2) . . ?
C33 Si1 Y2 127.0(2) . . ?
N13 Si2 C34 115.4(3) . . ?
N13 Si2 C36 111.0(3) . . ?
C34 Si2 C36 109.2(4) . . ?
N13 Si2 C35 112.0(3) . . ?
C34 Si2 C35 102.0(5) . . ?
C36 Si2 C35 106.5(4) . . ?
N14 Si3 C38 112.8(4) . . ?
N14 Si3 C39 116.9(4) . . ?
C38 Si3 C39 103.9(8) . . ?
N14 Si3 C37 113.6(4) . . ?
C38 Si3 C37 102.9(8) . . ?
C39 Si3 C37 105.3(7) . . ?
N14 Si4 C42 110.5(3) . . ?
N14 Si4 C40 114.9(3) . . ?
C42 Si4 C40 105.1(4) . . ?
N14 Si4 C41 113.4(3) . . ?
C42 Si4 C41 104.7(4) . . ?
C40 Si4 C41 107.4(4) . . ?
N15 Si5 C45 113.8(3) . . ?
N15 Si5 C44 109.4(2) . . ?
C45 Si5 C44 106.1(3) . . ?
N15 Si5 C43 114.3(3) . . ?
C45 Si5 C43 107.2(3) . . ?
C44 Si5 C43 105.4(3) . . ?
N15 Si5 Y2 41.45(14) . . ?
C45 Si5 Y2 121.1(2) . . ?
C44 Si5 Y2 68.30(17) . . ?
C43 Si5 Y2 131.3(2) . . ?
N15 Si6 C47 112.2(3) . . ?
N15 Si6 C46 115.1(3) . . ?
C47 Si6 C46 107.8(3) . . ?
N15 Si6 C48 111.4(3) . . ?
C47 Si6 C48 106.6(4) . . ?
C46 Si6 C48 102.9(4) . . ?
C2 C1 H1A 109.5 . . ?
C2 C1 H1C 109.5 . . ?
H1A C1 H1C 109.5 . . ?
C2 C1 H1D 109.5 . . ?
H1A C1 H1D 109.5 . . ?
H1C C1 H1D 109.5 . . ?
N1 C2 C3 109.7(5) . . ?
N1 C2 C1 121.3(5) . . ?
C3 C2 C1 129.1(6) . . ?
C2 C3 C4 106.4(5) . . ?
C2 C3 H3 126.8 . . ?
C4 C3 H3 126.8 . . ?
N2 C4 C3 107.8(5) . . ?
N2 C4 C5 123.9(5) . . ?
C3 C4 C5 128.3(5) . . ?
C4 C5 H5A 109.5 . . ?
C4 C5 H5B 109.5 . . ?
H5A C5 H5B 109.5 . . ?
C4 C5 H5C 109.5 . . ?
H5A C5 H5C 109.5 . . ?
H5B C5 H5C 109.5 . . ?
C7 C6 H6A 109.5 . . ?
C7 C6 H6B 109.5 . . ?
H6A C6 H6B 109.5 . . ?
C7 C6 H6C 109.5 . . ?
H6A C6 H6C 109.5 . . ?
H6B C6 H6C 109.5 . . ?
N3 C7 C8 110.7(5) . . ?
N3 C7 C6 121.1(5) . . ?
C8 C7 C6 128.1(6) . . ?
C9 C8 C7 106.4(5) . . ?
C9 C8 H8A 126.8 . . ?
C7 C8 H8A 126.8 . . ?
N4 C9 C8 108.1(4) . . ?
N4 C9 C10 122.5(5) . . ?
C8 C9 C10 129.3(5) . . ?
C9 C10 H10A 109.5 . . ?
C9 C10 H10B 109.5 . . ?
H10A C10 H10B 109.5 . . ?
C9 C10 H10C 109.5 . . ?
H10A C10 H10C 109.5 . . ?
H10B C10 H10C 109.5 . . ?
C12 C11 H11A 109.5 . . ?
C12 C11 H11B 109.5 . . ?
H11A C11 H11B 109.5 . . ?
C12 C11 H11C 109.5 . . ?
H11A C11 H11C 109.5 . . ?
H11B C11 H11C 109.5 . . ?
N5 C12 C13 109.8(5) . . ?
N5 C12 C11 121.9(5) . . ?
C13 C12 C11 128.4(5) . . ?
C12 C13 C14 107.2(4) . . ?
C12 C13 H13A 126.4 . . ?
C14 C13 H13A 126.4 . . ?
N6 C14 C13 108.0(4) . . ?
N6 C14 C15 122.8(5) . . ?
C13 C14 C15 129.2(5) . . ?
C14 C15 H15A 109.5 . . ?
C14 C15 H15B 109.5 . . ?
H15A C15 H15B 109.5 . . ?
C14 C15 H15C 109.5 . . ?
H15A C15 H15C 109.5 . . ?
H15B C15 H15C 109.5 . . ?
C17 C16 H16A 109.5 . . ?
C17 C16 H16B 109.5 . . ?
H16A C16 H16B 109.5 . . ?
C17 C16 H16C 109.5 . . ?
H16A C16 H16C 109.5 . . ?
H16B C16 H16C 109.5 . . ?
N7 C17 C18 110.8(5) . . ?
N7 C17 C16 120.0(6) . . ?
C18 C17 C16 129.2(6) . . ?
C17 C18 C19 107.1(5) . . ?
C17 C18 H18A 126.5 . . ?
C19 C18 H18A 126.5 . . ?
N8 C19 C18 108.2(5) . . ?
N8 C19 C20 121.9(5) . . ?
C18 C19 C20 129.8(6) . . ?
C19 C20 H20A 109.5 . . ?
C19 C20 H20B 109.5 . . ?
H20A C20 H20B 109.5 . . ?
C19 C20 H20C 109.5 . . ?
H20A C20 H20C 109.5 . . ?
H20B C20 H20C 109.5 . . ?
C22 C21 H21A 109.5 . . ?
C22 C21 H21B 109.5 . . ?
H21A C21 H21B 109.5 . . ?
C22 C21 H21C 109.5 . . ?
H21A C21 H21C 109.5 . . ?
H21B C21 H21C 109.5 . . ?
N9 C22 C23 109.9(6) . . ?
N9 C22 C21 120.3(6) . . ?
C23 C22 C21 129.8(6) . . ?
C22 C23 C24 107.2(6) . . ?
C22 C23 H23A 126.4 . . ?
C24 C23 H23A 126.4 . . ?
N10 C24 C23 106.9(5) . . ?
N10 C24 C25 124.1(6) . . ?
C23 C24 C25 129.0(5) . . ?
C24 C25 H25A 109.5 . . ?
C24 C25 H25B 109.5 . . ?
H25A C25 H25B 109.5 . . ?
C24 C25 H25C 109.5 . . ?
H25A C25 H25C 109.5 . . ?
H25B C25 H25C 109.5 . . ?
C27 C26 H26A 109.5 . . ?
C27 C26 H26B 109.5 . . ?
H26A C26 H26B 109.5 . . ?
C27 C26 H26C 109.5 . . ?
H26A C26 H26C 109.5 . . ?
H26B C26 H26C 109.5 . . ?
N11 C27 C28 110.7(5) . . ?
N11 C27 C26 121.3(6) . . ?
C28 C27 C26 128.0(6) . . ?
C27 C28 C29 106.7(6) . . ?
C27 C28 H28A 126.7 . . ?
C29 C28 H28A 126.7 . . ?
N12 C29 C28 107.8(5) . . ?
N12 C29 C30 122.7(5) . . ?
C28 C29 C30 129.5(6) . . ?
C29 C30 H30A 109.5 . . ?
C29 C30 H30B 109.5 . . ?
H30A C30 H30B 109.5 . . ?
C29 C30 H30C 109.5 . . ?
H30A C30 H30C 109.5 . . ?
H30B C30 H30C 109.5 . . ?
Si1 C31 Y2 87.7(2) . . ?
Si1 C31 H31A 114.0 . . ?
Y2 C31 H31A 114.0 . . ?
Si1 C31 H31B 114.0 . . ?
Y2 C31 H31B 114.0 . . ?
H31A C31 H31B 111.2 . . ?
Si1 C32 H32A 109.5 . . ?
Si1 C32 H32B 109.5 . . ?
H32A C32 H32B 109.5 . . ?
Si1 C32 H32C 109.5 . . ?
H32A C32 H32C 109.5 . . ?
H32B C32 H32C 109.5 . . ?
Si1 C33 H33A 109.5 . . ?
Si1 C33 H33B 109.5 . . ?
H33A C33 H33B 109.5 . . ?
Si1 C33 H33C 109.5 . . ?
H33A C33 H33C 109.5 . . ?
H33B C33 H33C 109.5 . . ?
Si2 C34 H34A 109.5 . . ?
Si2 C34 H34B 109.5 . . ?
H34A C34 H34B 109.5 . . ?
Si2 C34 H34C 109.5 . . ?
H34A C34 H34C 109.5 . . ?
H34B C34 H34C 109.5 . . ?
Si2 C35 H35A 109.5 . . ?
Si2 C35 H35B 109.5 . . ?
H35A C35 H35B 109.5 . . ?
Si2 C35 H35C 109.5 . . ?
H35A C35 H35C 109.5 . . ?
H35B C35 H35C 109.5 . . ?
Si2 C36 H36A 109.5 . . ?
Si2 C36 H36B 109.5 . . ?
H36A C36 H36B 109.5 . . ?
Si2 C36 H36C 109.5 . . ?
H36A C36 H36C 109.5 . . ?
H36B C36 H36C 109.5 . . ?
Si3 C37 H37A 109.5 . . ?
Si3 C37 H37B 109.5 . . ?
H37A C37 H37B 109.5 . . ?
Si3 C37 H37C 109.5 . . ?
H37A C37 H37C 109.5 . . ?
H37B C37 H37C 109.5 . . ?
Si3 C38 H38A 109.5 . . ?
Si3 C38 H38B 109.5 . . ?
H38A C38 H38B 109.5 . . ?
Si3 C38 H38C 109.5 . . ?
H38A C38 H38C 109.5 . . ?
H38B C38 H38C 109.5 . . ?
Si3 C39 H39A 109.5 . . ?
Si3 C39 H39B 109.5 . . ?
H39A C39 H39B 109.5 . . ?
Si3 C39 H39C 109.5 . . ?
H39A C39 H39C 109.5 . . ?
H39B C39 H39C 109.5 . . ?
Si4 C40 H40A 109.5 . . ?
Si4 C40 H40B 109.5 . . ?
H40A C40 H40B 109.5 . . ?
Si4 C40 H40C 109.5 . . ?
H40A C40 H40C 109.5 . . ?
H40B C40 H40C 109.5 . . ?
Si4 C41 H41A 109.5 . . ?
Si4 C41 H41B 109.5 . . ?
H41A C41 H41B 109.5 . . ?
Si4 C41 H41C 109.5 . . ?
H41A C41 H41C 109.5 . . ?
H41B C41 H41C 109.5 . . ?
Si4 C42 H42A 109.5 . . ?
Si4 C42 H42B 109.5 . . ?
H42A C42 H42B 109.5 . . ?
Si4 C42 H42C 109.5 . . ?
H42A C42 H42C 109.5 . . ?
H42B C42 H42C 109.5 . . ?
Si5 C43 H43A 109.5 . . ?
Si5 C43 H43B 109.5 . . ?
H43A C43 H43B 109.5 . . ?
Si5 C43 H43C 109.5 . . ?
H43A C43 H43C 109.5 . . ?
H43B C43 H43C 109.5 . . ?
Si5 C44 H44A 109.5 . . ?
Si5 C44 H44B 109.5 . . ?
H44A C44 H44B 109.5 . . ?
Si5 C44 H44C 109.5 . . ?
H44A C44 H44C 109.5 . . ?
H44B C44 H44C 109.5 . . ?
Si5 C45 H45A 109.5 . . ?
Si5 C45 H45B 109.5 . . ?
H45A C45 H45B 109.5 . . ?
Si5 C45 H45C 109.5 . . ?
H45A C45 H45C 109.5 . . ?
H45B C45 H45C 109.5 . . ?
Si6 C46 H46A 109.5 . . ?
Si6 C46 H46B 109.5 . . ?
H46A C46 H46B 109.5 . . ?
Si6 C46 H46C 109.5 . . ?
H46A C46 H46C 109.5 . . ?
H46B C46 H46C 109.5 . . ?
Si6 C47 H47A 109.5 . . ?
Si6 C47 H47B 109.5 . . ?
H47A C47 H47B 109.5 . . ?
Si6 C47 H47C 109.5 . . ?
H47A C47 H47C 109.5 . . ?
H47B C47 H47C 109.5 . . ?
Si6 C48 H48A 109.5 . . ?
Si6 C48 H48B 109.5 . . ?
H48A C48 H48B 109.5 . . ?
Si6 C48 H48C 109.5 . . ?
H48A C48 H48C 109.5 . . ?
H48B C48 H48C 109.5 . . ?

loop_
_geom_bond_atom_site_label_1
_geom_bond_atom_site_label_2
_geom_bond_distance
_geom_bond_site_symmetry_2
_geom_bond_publ_flag
Y1 N1 2.367(4) 2_676 ?
Y1 N1 2.368(4) . ?
Y1 N3 2.370(4) 2_676 ?
Y1 N3 2.370(4) . ?
Y1 N5 2.375(4) 2_676 ?
Y1 N5 2.375(4) . ?
Y3 N7 2.350(4) . ?
Y3 N7 2.350(4) 2_675 ?
Y3 N11 2.371(4) . ?
Y3 N11 2.371(4) 2_675 ?
Y3 N9 2.373(4) 2_675 ?
Y3 N9 2.373(4) . ?
Y2 N13 2.226(4) . ?
Y2 N15 2.274(4) . ?
Y2 N14 2.317(4) . ?
Y2 C31 2.429(5) . ?
Y2 Si1 2.9760(16) . ?
Y2 Si5 3.2516(16) . ?
B1 N6 1.539(6) . ?
B1 N4 1.544(7) . ?
B1 N2 1.551(7) . ?
B1 H1B 1.105(18) . ?
B2 N8 1.533(7) . ?
B2 N10 1.544(7) . ?
B2 N12 1.552(7) . ?
B2 H2B 1.115(19) . ?
N1 C2 1.347(6) . ?
N1 N2 1.385(5) . ?
N2 C4 1.326(6) . ?
N3 C7 1.337(6) . ?
N3 N4 1.381(5) . ?
N4 C9 1.346(5) . ?
N5 C12 1.338(6) . ?
N5 N6 1.391(5) . ?
N6 C14 1.335(5) . ?
N7 C17 1.348(6) . ?
N7 N8 1.397(5) . ?
N8 C19 1.354(6) . ?
N9 C22 1.358(7) . ?
N9 N10 1.379(5) . ?
N10 C24 1.356(6) . ?
N11 C27 1.324(6) . ?
N11 N12 1.386(5) . ?
N12 C29 1.345(6) . ?
N13 Si2 1.691(4) . ?
N13 Si1 1.733(4) . ?
N14 Si3 1.686(4) . ?
N14 Si4 1.706(4) . ?
N15 Si6 1.704(5) . ?
N15 Si5 1.705(4) . ?
Si1 C31 1.818(5) . ?
Si1 C32 1.872(6) . ?
Si1 C33 1.876(5) . ?
Si2 C34 1.832(7) . ?
Si2 C36 1.841(7) . ?
Si2 C35 1.900(8) . ?
Si3 C38 1.773(10) . ?
Si3 C39 1.777(10) . ?
Si3 C37 1.825(10) . ?
Si4 C42 1.853(7) . ?
Si4 C40 1.861(7) . ?
Si4 C41 1.875(7) . ?
Si5 C45 1.876(7) . ?
Si5 C44 1.885(7) . ?
Si5 C43 1.892(6) . ?
Si6 C47 1.846(7) . ?
Si6 C46 1.863(6) . ?
Si6 C48 1.889(8) . ?
C1 C2 1.496(7) . ?
C1 H1A 0.9600 . ?
C1 H1C 0.9600 . ?
C1 H1D 0.9600 . ?
C2 C3 1.373(7) . ?
C3 C4 1.391(7) . ?
C3 H3 0.9300 . ?
C4 C5 1.496(7) . ?
C5 H5A 0.9600 . ?
C5 H5B 0.9600 . ?
C5 H5C 0.9600 . ?
C6 C7 1.512(7) . ?
C6 H6A 0.9600 . ?
C6 H6B 0.9600 . ?
C6 H6C 0.9600 . ?
C7 C8 1.369(7) . ?
C8 C9 1.358(7) . ?
C8 H8A 0.9300 . ?
C9 C10 1.508(7) . ?
C10 H10A 0.9600 . ?
C10 H10B 0.9600 . ?
C10 H10C 0.9600 . ?
C11 C12 1.499(7) . ?
C11 H11A 0.9600 . ?
C11 H11B 0.9600 . ?
C11 H11C 0.9600 . ?
C12 C13 1.359(7) . ?
C13 C14 1.367(6) . ?
C13 H13A 0.9300 . ?
C14 C15 1.513(7) . ?
C15 H15A 0.9600 . ?
C15 H15B 0.9600 . ?
C15 H15C 0.9600 . ?
C16 C17 1.498(7) . ?
C16 H16A 0.9600 . ?
C16 H16B 0.9600 . ?
C16 H16C 0.9600 . ?
C17 C18 1.354(7) . ?
C18 C19 1.362(7) . ?
C18 H18A 0.9300 . ?
C19 C20 1.505(7) . ?
C20 H20A 0.9600 . ?
C20 H20B 0.9600 . ?
C20 H20C 0.9600 . ?
C21 C22 1.502(8) . ?
C21 H21A 0.9600 . ?
C21 H21B 0.9600 . ?
C21 H21C 0.9600 . ?
C22 C23 1.369(8) . ?
C23 C24 1.384(8) . ?
C23 H23A 0.9300 . ?
C24 C25 1.478(7) . ?
C25 H25A 0.9600 . ?
C25 H25B 0.9600 . ?
C25 H25C 0.9600 . ?
C26 C27 1.508(7) . ?
C26 H26A 0.9600 . ?
C26 H26B 0.9600 . ?
C26 H26C 0.9600 . ?
C27 C28 1.355(8) . ?
C28 C29 1.367(7) . ?
C28 H28A 0.9300 . ?
C29 C30 1.506(7) . ?
C30 H30A 0.9600 . ?
C30 H30B 0.9600 . ?
C30 H30C 0.9600 . ?
C31 H31A 0.9700 . ?
C31 H31B 0.9700 . ?
C32 H32A 0.9600 . ?
C32 H32B 0.9600 . ?
C32 H32C 0.9600 . ?
C33 H33A 0.9600 . ?
C33 H33B 0.9600 . ?
C33 H33C 0.9600 . ?
C34 H34A 0.9600 . ?
C34 H34B 0.9600 . ?
C34 H34C 0.9600 . ?
C35 H35A 0.9600 . ?
C35 H35B 0.9600 . ?
C35 H35C 0.9600 . ?
C36 H36A 0.9600 . ?
C36 H36B 0.9600 . ?
C36 H36C 0.9600 . ?
C37 H37A 0.9600 . ?
C37 H37B 0.9600 . ?
C37 H37C 0.9600 . ?
C38 H38A 0.9600 . ?
C38 H38B 0.9600 . ?
C38 H38C 0.9600 . ?
C39 H39A 0.9600 . ?
C39 H39B 0.9600 . ?
C39 H39C 0.9600 . ?
C40 H40A 0.9600 . ?
C40 H40B 0.9600 . ?
C40 H40C 0.9600 . ?
C41 H41A 0.9600 . ?
C41 H41B 0.9600 . ?
C41 H41C 0.9600 . ?
C42 H42A 0.9600 . ?
C42 H42B 0.9600 . ?
C42 H42C 0.9600 . ?
C43 H43A 0.9600 . ?
C43 H43B 0.9600 . ?
C43 H43C 0.9600 . ?
C44 H44A 0.9600 . ?
C44 H44B 0.9600 . ?
C44 H44C 0.9600 . ?
C45 H45A 0.9600 . ?
C45 H45B 0.9600 . ?
C45 H45C 0.9600 . ?
C46 H46A 0.9600 . ?
C46 H46B 0.9600 . ?
C46 H46C 0.9600 . ?
C47 H47A 0.9600 . ?
C47 H47B 0.9600 . ?
C47 H47C 0.9600 . ?
C48 H48A 0.9600 . ?
C48 H48B 0.9600 . ?
C48 H48C 0.9600 . ?
